data_7717993
loop_
_publ_author_name
'Yadav, Samanta'
'Gupta, Rajeev'

_publ_section_title
;
 Acceptorless oxidant-free dehydrogenation of amines catalyzed by
 Ru-hydride complexes of amide-acid/ester ligands.
;
_journal_issue 14
_journal_name_full 'Dalton transactions (Cambridge, England : 2003)'
_journal_page_first 5675
_journal_page_last 5684
_journal_paper_doi 10.1039/d4dt03201b
_journal_volume 54
_journal_year 2025
_chemical_formula_moiety 'C55 H59 N2 O8 P2 Ru, Cl'
_chemical_formula_sum 'C55 H59 Cl N2 O8 P2 Ru'
_chemical_formula_weight 1073.5560
_space_group_crystal_system monoclinic
_space_group_IT_number 14
_space_group_name_Hall '-P 2yn'
_space_group_name_H-M_alt 'P 1 21/n 1'
_atom_sites_solution_hydrogens mixed
_audit_creation_method SHELXL-2018/3
_audit_update_record
;
2025-02-07 deposited with the CCDC.	2025-02-10 downloaded from the CCDC.
;
_cell_angle_alpha 90
_cell_angle_beta 97.7020(10)
_cell_angle_gamma 90
_cell_formula_units_Z 4
_cell_length_a 15.0241(2)
_cell_length_b 19.0497(3)
_cell_length_c 17.0542(3)
_cell_measurement_reflns_used 6820
_cell_measurement_temperature 293(2)
_cell_measurement_theta_max 27.6250
_cell_measurement_theta_min 3.6440
_cell_volume 4836.96(13)
_computing_structure_refinement 'SHELXL-2018/3 (Sheldrick, 2018)'
_computing_structure_solution 'SHELXT 2014/5 (Sheldrick, 2014)'
_diffrn_ambient_temperature 293(2)
_diffrn_measured_fraction_theta_full 0.998
_diffrn_measured_fraction_theta_max 0.952
_diffrn_measurement_device_type 'Xcalibur, Sapphire3'
_diffrn_radiation_type MoK\a
_diffrn_radiation_wavelength 0.71073
_diffrn_reflns_av_R_equivalents 0.0454
_diffrn_reflns_av_unetI/netI 0.0287
_diffrn_reflns_Laue_measured_fraction_full 0.998
_diffrn_reflns_Laue_measured_fraction_max 0.952
_diffrn_reflns_limit_h_max 19
_diffrn_reflns_limit_h_min -18
_diffrn_reflns_limit_k_max 24
_diffrn_reflns_limit_k_min -24
_diffrn_reflns_limit_l_max 21
_diffrn_reflns_limit_l_min -22
_diffrn_reflns_number 73595
_diffrn_reflns_point_group_measured_fraction_full 0.998
_diffrn_reflns_point_group_measured_fraction_max 0.952
_diffrn_reflns_theta_full 25.242
_diffrn_reflns_theta_max 27.455
_diffrn_reflns_theta_min 3.116
_exptl_absorpt_coefficient_mu 0.505
_exptl_absorpt_correction_type none
_exptl_crystal_colour YELLOW
_exptl_crystal_density_diffrn 1.473
_exptl_crystal_description CUBE
_exptl_crystal_F_000 2008
_exptl_crystal_size_max 0.25
_exptl_crystal_size_mid 0.19
_exptl_crystal_size_min 0.16
_refine_diff_density_max 0.383
_refine_diff_density_min -0.436
_refine_diff_density_rms 0.046
_refine_ls_extinction_method none
_refine_ls_goodness_of_fit_ref 1.083
_refine_ls_hydrogen_treatment mixed
_refine_ls_matrix_type full
_refine_ls_number_parameters 563
_refine_ls_number_reflns 10535
_refine_ls_number_restraints 170
_refine_ls_restrained_S_all 1.076
_refine_ls_R_factor_all 0.0405
_refine_ls_R_factor_gt 0.0315
_refine_ls_shift/su_max 0.000
_refine_ls_shift/su_mean 0.000
_refine_ls_structure_factor_coef Fsqd
_refine_ls_weighting_details 'w=1/[\s^2^(Fo^2^)+(0.0400P)^2^+0.9945P] where P=(Fo^2^+2Fc^2^)/3'
_refine_ls_weighting_scheme calc
_refine_ls_wR_factor_gt 0.0819
_refine_ls_wR_factor_ref 0.0854
_reflns_Friedel_coverage 0.000
_reflns_number_gt 8732
_reflns_number_total 10535
_reflns_threshold_expression 'I > 2\s(I)'
_cod_data_source_file d4dt03201b2.cif
_cod_data_source_block shelx_CCDC1
_cod_depositor_comments
;
The following automatic conversions were performed:

data item '_exptl_absorpt_correction_type' value 'None' was changed
to 'none' in accordance with the
/home/data/users/saulius/crontab/automatic-downloads/rss-feeds/RSC/lib/dictionaries/cif_core.dic
dictionary named 'cif_core.dic' version 2.4.2 last updated on
2011-04-26.

Automatic conversion script
Id: cif_fix_values 8170 2020-07-09 18:12:32Z antanas 

 Adding full bibliography for 7717992--7717993.cif.
;
_cod_original_sg_symbol_H-M 'P 21/n'
_cod_original_formula_sum 'C55 H59 N2 O8 P2 Ru, Cl'
_cod_database_code 7717993
_shelx_shelxl_version_number 2018/3
_shelx_space_group_comment
;
The symmetry employed for this shelxl refinement is uniquely defined
by the following loop, which should always be used as a source of
symmetry information in preference to the above space-group names.
They are only intended as comments.
;

loop_
_space_group_symop_operation_xyz
'x, y, z'
'-x+1/2, y+1/2, -z+1/2'
'-x, -y, -z'
'x-1/2, -y-1/2, z-1/2'

loop_
_atom_site_label
_atom_site_type_symbol
_atom_site_fract_x
_atom_site_fract_y
_atom_site_fract_z
_atom_site_U_iso_or_equiv
_atom_site_adp_type
_atom_site_occupancy
_atom_site_site_symmetry_order
_atom_site_calc_flag
_atom_site_refinement_flags_posn
_atom_site_refinement_flags_adp
_atom_site_refinement_flags_occupancy
_atom_site_disorder_assembly
_atom_site_disorder_group
Ru1 Ru 0.07362(2) 0.17439(2) 0.43961(2) 0.03304(6) Uani 1 1 d . U . . .
P2 P 0.07108(3) 0.17377(2) 0.30115(3) 0.03443(11) Uani 1 1 d . U . . .
P1 P 0.06935(3) 0.19798(3) 0.57478(3) 0.03704(12) Uani 1 1 d . U . . .
Cl1 Cl 0.52829(4) 0.14370(4) 0.41734(4) 0.07327(19) Uani 1 1 d . . . . .
O1 O 0.19707(8) 0.23406(6) 0.44701(7) 0.0367(3) Uani 1 1 d . U . . .
N1 N 0.18167(10) 0.09793(8) 0.46032(9) 0.0384(4) Uani 1 1 d . U . . .
N2 N 0.34833(10) 0.23063(9) 0.45033(10) 0.0437(4) Uani 1 1 d . U . . .
H2 H 0.393597 0.202844 0.451493 0.052 Uiso 1 1 calc R U . . .
C43 C 0.26899(12) 0.20006(10) 0.45399(11) 0.0366(4) Uani 1 1 d . U . . .
O3 O 0.17806(12) 0.46692(9) 0.42011(11) 0.0731(5) Uani 1 1 d . U . . .
O2 O -0.07988(12) 0.07605(10) 0.42956(10) 0.0753(5) Uani 1 1 d . U . . .
C8 C 0.06763(12) 0.25949(10) 0.25257(11) 0.0399(4) Uani 1 1 d . U . . .
O4 O 0.29013(13) 0.54243(9) 0.45588(12) 0.0832(5) Uani 1 1 d . U . . .
C42 C 0.26652(12) 0.12313(10) 0.46663(11) 0.0391(4) Uani 1 1 d . U . . .
C49 C 0.30297(14) 0.35512(11) 0.43946(12) 0.0474(5) Uani 1 1 d . U . . .
H49 H 0.242592 0.343421 0.437292 0.057 Uiso 1 1 calc R U . . .
C9 C 0.07373(14) 0.32089(10) 0.29570(13) 0.0459(5) Uani 1 1 d . U . . .
H9 H 0.080006 0.318978 0.350659 0.055 Uiso 1 1 calc R U . . .
C14 C 0.17258(12) 0.13437(10) 0.27347(11) 0.0381(4) Uani 1 1 d . U . . .
C44 C 0.36702(13) 0.30301(11) 0.44476(12) 0.0447(5) Uani 1 1 d . U . . .
C48 C 0.32847(15) 0.42539(11) 0.43734(12) 0.0504(5) Uani 1 1 d . U . . .
C26 C 0.07272(12) 0.29114(11) 0.60236(12) 0.0421(4) Uani 1 1 d . U . . .
C19 C 0.24461(14) 0.17640(11) 0.26045(13) 0.0468(5) Uani 1 1 d . U . . .
H19 H 0.237244 0.224806 0.256536 0.056 Uiso 1 1 calc R U . . .
C32 C -0.03111(13) 0.17226(10) 0.61820(12) 0.0432(5) Uani 1 1 d . U . . .
C13 C 0.05868(14) 0.26354(12) 0.17068(12) 0.0532(5) Uani 1 1 d . U . . .
H13 H 0.055162 0.222616 0.140687 0.064 Uiso 1 1 calc R U . . .
C2 C -0.02415(12) 0.12958(10) 0.24388(11) 0.0412(4) Uani 1 1 d . U . . .
C1 C -0.02123(14) 0.11595(11) 0.43376(12) 0.0469(5) Uani 1 1 d . U . . .
C38 C 0.17214(15) 0.02881(11) 0.47042(13) 0.0507(5) Uani 1 1 d . U . . .
H38 H 0.114324 0.010361 0.464892 0.061 Uiso 1 1 calc R U . . .
C20 C 0.16481(13) 0.15900(11) 0.63644(11) 0.0440(5) Uani 1 1 d . U . . .
C41 C 0.34023(14) 0.08073(12) 0.48535(14) 0.0547(5) Uani 1 1 d . U . . .
H41 H 0.397719 0.099747 0.490210 0.066 Uiso 1 1 calc R U . . .
C25 C 0.16653(16) 0.08735(13) 0.65130(14) 0.0599(6) Uani 1 1 d . U . . .
H25 H 0.115637 0.060366 0.635708 0.072 Uiso 1 1 calc R U . . .
C18 C 0.32677(15) 0.14709(13) 0.25330(15) 0.0609(6) Uani 1 1 d . U . . .
H18 H 0.374676 0.175952 0.245343 0.073 Uiso 1 1 calc R U . . .
C50 C 0.25699(19) 0.47866(12) 0.43561(13) 0.0589(6) Uani 1 1 d . U . . .
C15 C 0.18591(14) 0.06217(11) 0.27873(12) 0.0480(5) Uani 1 1 d . U . . .
H15 H 0.138920 0.033011 0.288350 0.058 Uiso 1 1 calc R U . . .
C35 C -0.18802(18) 0.15218(14) 0.68356(17) 0.0681(7) Uani 1 1 d . U . . .
H35 H -0.240705 0.145743 0.705737 0.082 Uiso 1 1 calc R U . . .
C33 C -0.11276(14) 0.19098(12) 0.57743(14) 0.0537(5) Uani 1 1 d . U . . .
H33 H -0.115372 0.210253 0.527075 0.064 Uiso 1 1 calc R U . . .
C27 C 0.06742(14) 0.31105(12) 0.68028(13) 0.0510(5) Uani 1 1 d . U . . .
H27 H 0.066933 0.276656 0.718920 0.061 Uiso 1 1 calc R U . . .
C47 C 0.41811(17) 0.44248(14) 0.43916(15) 0.0659(7) Uani 1 1 d . U . . .
H47 H 0.435456 0.489255 0.437492 0.079 Uiso 1 1 calc R U . . .
C28 C 0.06291(15) 0.38031(14) 0.70098(15) 0.0618(6) Uani 1 1 d . U . . .
H28 H 0.059670 0.392779 0.753247 0.074 Uiso 1 1 calc R U . . .
C39 C 0.24325(17) -0.01636(12) 0.48854(14) 0.0610(6) Uani 1 1 d . U . . .
H39 H 0.233311 -0.064067 0.495009 0.073 Uiso 1 1 calc R U . . .
C16 C 0.26772(15) 0.03365(12) 0.26986(15) 0.0614(6) Uani 1 1 d . U . . .
H16 H 0.275263 -0.014800 0.272052 0.074 Uiso 1 1 calc R U . . .
C6 C -0.18453(15) 0.12042(13) 0.21600(16) 0.0647(6) Uani 1 1 d . U . . .
H6 H -0.241286 0.134573 0.225694 0.078 Uiso 1 1 calc R U . . .
C40 C 0.32866(17) 0.00968(12) 0.49694(15) 0.0656(6) Uani 1 1 d . U . . .
H40 H 0.377856 -0.019670 0.510132 0.079 Uiso 1 1 calc R U . . .
C10 C 0.07058(15) 0.38579(12) 0.25780(14) 0.0568(6) Uani 1 1 d . U . . .
H10 H 0.075432 0.426907 0.287461 0.068 Uiso 1 1 calc R U . . .
C36 C -0.10779(19) 0.13223(15) 0.72441(16) 0.0733(7) Uani 1 1 d . U . . .
H36 H -0.106001 0.111590 0.774015 0.088 Uiso 1 1 calc R U . . .
C34 C -0.19136(16) 0.18148(13) 0.61049(17) 0.0662(7) Uani 1 1 d . U . . .
H34 H -0.246192 0.195098 0.582776 0.079 Uiso 1 1 calc R U . . .
C3 C -0.01747(16) 0.08127(15) 0.18554(15) 0.0709(7) Uani 1 1 d . U . . .
H3 H 0.038679 0.067835 0.173581 0.085 Uiso 1 1 calc R U . . .
C37 C -0.02891(16) 0.14260(14) 0.69225(13) 0.0612(6) Uani 1 1 d . U . . .
H37 H 0.025755 0.129515 0.720672 0.073 Uiso 1 1 calc R U . . .
C7 C -0.10912(14) 0.14942(12) 0.25923(14) 0.0547(5) Uani 1 1 d . U . . .
H7 H -0.115226 0.182197 0.298577 0.066 Uiso 1 1 calc R U . . .
C31 C 0.07500(16) 0.34331(12) 0.54643(14) 0.0547(6) Uani 1 1 d . U . . .
H31 H 0.080175 0.331303 0.494373 0.066 Uiso 1 1 calc R U . . .
C29 C 0.06322(16) 0.43123(14) 0.64395(17) 0.0679(7) Uani 1 1 d . U . . .
H29 H 0.059018 0.478263 0.657609 0.081 Uiso 1 1 calc R U . . .
C11 C 0.06037(15) 0.38907(13) 0.17711(15) 0.0610(6) Uani 1 1 d . U . . .
H11 H 0.057099 0.432456 0.151882 0.073 Uiso 1 1 calc R U . . .
C17 C 0.33880(15) 0.07600(14) 0.25774(16) 0.0675(7) Uani 1 1 d . U . . .
H17 H 0.394461 0.056464 0.252628 0.081 Uiso 1 1 calc R U . . .
C21 C 0.24227(14) 0.19759(13) 0.65868(14) 0.0566(6) Uani 1 1 d . U . . .
H21 H 0.243103 0.245473 0.648170 0.068 Uiso 1 1 calc R U . . .
C12 C 0.05493(17) 0.32856(14) 0.13321(15) 0.0642(7) Uani 1 1 d . U . . .
H12 H 0.048729 0.330977 0.078279 0.077 Uiso 1 1 calc R U . . .
C5 C -0.17655(16) 0.07120(15) 0.15920(15) 0.0679(7) Uani 1 1 d . U . . .
H5 H -0.227478 0.050957 0.131139 0.081 Uiso 1 1 calc R U . . .
C45 C 0.45710(15) 0.32089(13) 0.44661(16) 0.0622(6) Uani 1 1 d . U . . .
H45 H 0.500690 0.285953 0.449977 0.075 Uiso 1 1 calc R U . . .
C24 C 0.24297(19) 0.05602(16) 0.68891(17) 0.0799(8) Uani 1 1 d . U . . .
H24 H 0.243378 0.008037 0.699017 0.096 Uiso 1 1 calc R U . . .
C46 C 0.48151(17) 0.39018(15) 0.44346(17) 0.0752(8) Uani 1 1 d . U . . .
H46 H 0.541725 0.401853 0.444237 0.090 Uiso 1 1 calc R U . . .
C4 C -0.09468(18) 0.05241(17) 0.14433(17) 0.0858(9) Uani 1 1 d . U . . .
H4 H -0.089386 0.019112 0.105339 0.103 Uiso 1 1 calc R U . . .
C30 C 0.06966(18) 0.41327(13) 0.56711(16) 0.0694(7) Uani 1 1 d . U . . .
H30 H 0.070449 0.448042 0.528934 0.083 Uiso 1 1 calc R U . . .
C23 C 0.3183(2) 0.09500(18) 0.71149(18) 0.0862(9) Uani 1 1 d . U . . .
H23 H 0.369727 0.073590 0.737210 0.103 Uiso 1 1 calc R U . . .
C22 C 0.31824(17) 0.16493(17) 0.69646(19) 0.0789(8) Uani 1 1 d . U . . .
H22 H 0.369872 0.191143 0.711739 0.095 Uiso 1 1 calc R U . . .
C52 C 0.1906(3) 0.5998(2) 0.5370(3) 0.1404(16) Uani 1 1 d . U . . .
H52A H 0.148336 0.637559 0.537611 0.211 Uiso 1 1 calc R U . . .
H52B H 0.161360 0.556044 0.544619 0.211 Uiso 1 1 calc R U . . .
H52C H 0.239472 0.606544 0.578693 0.211 Uiso 1 1 calc R U . . .
C51 C 0.2254(3) 0.59888(16) 0.4601(2) 0.1037(11) Uani 1 1 d . U . . .
H51A H 0.175769 0.592987 0.418008 0.124 Uiso 1 1 calc R U . . .
H51B H 0.253939 0.643524 0.452107 0.124 Uiso 1 1 calc R U . . .
H1 H 0.0008(10) 0.2373(8) 0.4233(9) 0.029(4) Uiso 1 1 d . . . . .

loop_
_atom_site_aniso_label
_atom_site_aniso_U_11
_atom_site_aniso_U_22
_atom_site_aniso_U_33
_atom_site_aniso_U_23
_atom_site_aniso_U_13
_atom_site_aniso_U_12
Ru1 0.03176(9) 0.03285(9) 0.03581(9) 0.00212(6) 0.00927(6) -0.00460(6)
P2 0.0317(2) 0.0369(3) 0.0356(3) 0.00024(19) 0.00801(19) -0.00214(19)
P1 0.0346(2) 0.0416(3) 0.0363(3) 0.0004(2) 0.0096(2) -0.0058(2)
Cl1 0.0599(4) 0.0961(5) 0.0671(4) -0.0012(4) 0.0207(3) 0.0099(3)
O1 0.0335(6) 0.0325(7) 0.0452(7) 0.0021(6) 0.0093(5) -0.0028(5)
N1 0.0424(9) 0.0345(8) 0.0395(8) 0.0030(7) 0.0099(7) -0.0028(7)
N2 0.0335(8) 0.0426(9) 0.0555(10) 0.0021(8) 0.0075(7) -0.0029(7)
C43 0.0358(10) 0.0391(10) 0.0351(10) 0.0010(8) 0.0051(8) -0.0029(8)
O3 0.0716(11) 0.0536(10) 0.0917(13) 0.0020(9) 0.0018(10) -0.0024(9)
O2 0.0731(11) 0.0755(12) 0.0796(12) 0.0028(9) 0.0189(9) -0.0400(10)
C8 0.0339(9) 0.0441(11) 0.0423(10) 0.0074(9) 0.0075(8) -0.0008(8)
O4 0.0986(14) 0.0413(10) 0.1070(15) -0.0022(9) 0.0037(11) -0.0116(9)
C42 0.0400(10) 0.0389(10) 0.0395(10) 0.0030(8) 0.0099(8) 0.0012(8)
C49 0.0445(11) 0.0458(12) 0.0516(12) 0.0013(10) 0.0046(9) -0.0134(10)
C9 0.0500(12) 0.0425(12) 0.0453(11) 0.0065(9) 0.0072(9) -0.0038(9)
C14 0.0366(10) 0.0418(11) 0.0366(10) -0.0018(8) 0.0078(8) -0.0005(8)
C44 0.0426(11) 0.0474(12) 0.0443(11) -0.0007(9) 0.0067(9) -0.0126(9)
C48 0.0608(13) 0.0434(12) 0.0468(12) -0.0001(9) 0.0059(10) -0.0157(10)
C26 0.0342(9) 0.0440(11) 0.0495(11) -0.0058(9) 0.0112(8) -0.0047(9)
C19 0.0435(11) 0.0442(12) 0.0551(13) 0.0013(9) 0.0155(10) -0.0014(9)
C32 0.0407(11) 0.0470(12) 0.0436(11) -0.0046(9) 0.0123(9) -0.0087(9)
C13 0.0586(13) 0.0584(14) 0.0428(11) 0.0051(10) 0.0074(10) -0.0004(11)
C2 0.0374(10) 0.0456(11) 0.0406(10) 0.0005(9) 0.0051(8) -0.0029(8)
C1 0.0495(12) 0.0466(12) 0.0464(12) 0.0015(9) 0.0127(9) -0.0071(10)
C38 0.0560(13) 0.0371(11) 0.0605(13) 0.0059(10) 0.0138(10) -0.0072(10)
C20 0.0441(11) 0.0513(12) 0.0373(10) 0.0002(9) 0.0075(8) -0.0031(9)
C41 0.0451(12) 0.0481(13) 0.0713(15) 0.0066(11) 0.0093(11) 0.0060(10)
C25 0.0574(13) 0.0585(15) 0.0632(14) 0.0133(12) 0.0064(11) -0.0043(11)
C18 0.0432(12) 0.0596(14) 0.0850(17) -0.0007(13) 0.0267(12) -0.0036(11)
C50 0.0798(17) 0.0423(13) 0.0533(13) 0.0038(10) 0.0052(12) -0.0146(12)
C15 0.0468(11) 0.0426(12) 0.0568(13) -0.0039(10) 0.0149(10) -0.0024(9)
C35 0.0641(16) 0.0604(15) 0.0898(19) -0.0176(14) 0.0464(15) -0.0182(13)
C33 0.0473(12) 0.0601(14) 0.0559(13) -0.0050(11) 0.0149(10) -0.0040(10)
C27 0.0457(12) 0.0612(14) 0.0472(12) -0.0079(10) 0.0110(10) -0.0044(10)
C47 0.0713(16) 0.0553(15) 0.0711(16) -0.0002(12) 0.0087(13) -0.0307(13)
C28 0.0491(13) 0.0740(17) 0.0639(15) -0.0255(13) 0.0134(11) -0.0002(12)
C39 0.0739(16) 0.0349(12) 0.0771(16) 0.0086(11) 0.0208(13) 0.0048(11)
C16 0.0614(14) 0.0450(13) 0.0813(17) -0.0063(12) 0.0227(12) 0.0090(11)
C6 0.0369(11) 0.0699(16) 0.0854(18) 0.0016(14) 0.0016(11) -0.0018(11)
C40 0.0673(15) 0.0485(14) 0.0834(17) 0.0130(12) 0.0187(13) 0.0196(12)
C10 0.0585(13) 0.0427(12) 0.0690(15) 0.0088(11) 0.0075(11) -0.0047(10)
C36 0.0848(19) 0.0799(19) 0.0633(16) 0.0038(13) 0.0392(14) -0.0189(15)
C34 0.0424(12) 0.0713(17) 0.0887(19) -0.0145(14) 0.0225(12) -0.0028(11)
C3 0.0489(13) 0.098(2) 0.0651(15) -0.0340(14) 0.0066(11) -0.0058(13)
C37 0.0571(14) 0.0791(17) 0.0502(13) 0.0070(12) 0.0175(11) -0.0119(12)
C7 0.0427(11) 0.0514(13) 0.0694(15) -0.0081(11) 0.0058(10) 0.0008(10)
C31 0.0677(15) 0.0450(12) 0.0544(13) -0.0053(10) 0.0194(11) -0.0038(11)
C29 0.0648(15) 0.0533(15) 0.0886(19) -0.0253(14) 0.0208(14) 0.0008(12)
C11 0.0535(13) 0.0585(15) 0.0701(16) 0.0289(13) 0.0051(12) -0.0039(11)
C17 0.0474(13) 0.0671(16) 0.0926(19) -0.0059(14) 0.0267(13) 0.0117(12)
C21 0.0436(12) 0.0586(14) 0.0667(15) -0.0053(12) 0.0037(10) -0.0023(11)
C12 0.0619(15) 0.0829(19) 0.0466(13) 0.0252(12) 0.0031(11) -0.0024(13)
C5 0.0488(13) 0.0847(19) 0.0657(16) -0.0096(14) -0.0085(12) -0.0147(13)
C45 0.0434(12) 0.0618(15) 0.0822(17) -0.0031(12) 0.0117(12) -0.0135(11)
C24 0.0822(19) 0.0719(18) 0.085(2) 0.0300(15) 0.0101(16) 0.0165(15)
C46 0.0503(14) 0.0705(18) 0.106(2) -0.0023(16) 0.0147(14) -0.0273(13)
C4 0.0632(16) 0.112(2) 0.0793(19) -0.0479(17) -0.0026(14) -0.0082(16)
C30 0.0885(18) 0.0443(14) 0.0778(17) -0.0014(12) 0.0198(14) -0.0006(13)
C23 0.0651(17) 0.101(2) 0.088(2) 0.0195(18) -0.0074(15) 0.0174(17)
C22 0.0450(14) 0.095(2) 0.091(2) -0.0089(17) -0.0102(13) -0.0013(14)
C52 0.178(4) 0.082(3) 0.163(4) -0.024(3) 0.031(3) 0.012(3)
C51 0.139(3) 0.0511(17) 0.116(3) 0.0019(18) -0.002(2) 0.0007(19)

loop_
_atom_type_symbol
_atom_type_description
_atom_type_scat_dispersion_real
_atom_type_scat_dispersion_imag
_atom_type_scat_source
C C 0.0033 0.0016 'International Tables Vol C Tables 4.2.6.8 and 6.1.1.4'
H H 0.0000 0.0000 'International Tables Vol C Tables 4.2.6.8 and 6.1.1.4'
Cl Cl 0.1484 0.1585 'International Tables Vol C Tables 4.2.6.8 and 6.1.1.4'
N N 0.0061 0.0033 'International Tables Vol C Tables 4.2.6.8 and 6.1.1.4'
O O 0.0106 0.0060 'International Tables Vol C Tables 4.2.6.8 and 6.1.1.4'
P P 0.1023 0.0942 'International Tables Vol C Tables 4.2.6.8 and 6.1.1.4'
Ru Ru -1.2594 0.8363 'International Tables Vol C Tables 4.2.6.8 and 6.1.1.4'

loop_
_geom_angle_atom_site_label_1
_geom_angle_atom_site_label_2
_geom_angle_atom_site_label_3
_geom_angle
_geom_angle_site_symmetry_1
_geom_angle_site_symmetry_3
_geom_angle_publ_flag
C1 Ru1 O1 173.49(7) . . ?
C1 Ru1 N1 99.38(8) . . ?
O1 Ru1 N1 74.16(5) . . ?
C1 Ru1 P2 92.00(7) . . ?
O1 Ru1 P2 87.69(3) . . ?
N1 Ru1 P2 94.06(4) . . ?
C1 Ru1 P1 92.69(7) . . ?
O1 Ru1 P1 88.76(3) . . ?
N1 Ru1 P1 94.96(4) . . ?
P2 Ru1 P1 169.015(19) . . ?
C1 Ru1 H1 86.4(6) . . ?
O1 Ru1 H1 100.1(6) . . ?
N1 Ru1 H1 174.2(6) . . ?
P2 Ru1 H1 84.9(6) . . ?
P1 Ru1 H1 85.4(6) . . ?
C14 P2 C2 107.17(9) . . ?
C14 P2 C8 102.99(9) . . ?
C2 P2 C8 101.34(9) . . ?
C14 P2 Ru1 111.15(6) . . ?
C2 P2 Ru1 116.40(6) . . ?
C8 P2 Ru1 116.44(7) . . ?
C20 P1 C32 106.57(9) . . ?
C20 P1 C26 104.71(9) . . ?
C32 P1 C26 98.67(9) . . ?
C20 P1 Ru1 111.39(7) . . ?
C32 P1 Ru1 118.38(7) . . ?
C26 P1 Ru1 115.57(7) . . ?
C43 O1 Ru1 117.13(11) . . ?
C38 N1 C42 117.05(17) . . ?
C38 N1 Ru1 126.13(13) . . ?
C42 N1 Ru1 116.77(12) . . ?
C43 N2 C44 127.98(17) . . ?
C43 N2 H2 116.0 . . ?
C44 N2 H2 116.0 . . ?
O1 C43 N2 122.31(18) . . ?
O1 C43 C42 119.16(16) . . ?
N2 C43 C42 118.53(17) . . ?
C9 C8 C13 118.73(19) . . ?
C9 C8 P2 121.35(15) . . ?
C13 C8 P2 119.92(16) . . ?
C50 O4 C51 117.0(2) . . ?
N1 C42 C41 122.12(18) . . ?
N1 C42 C43 112.38(16) . . ?
C41 C42 C43 125.46(18) . . ?
C44 C49 C48 120.12(19) . . ?
C44 C49 H49 119.9 . . ?
C48 C49 H49 119.9 . . ?
C8 C9 C10 120.7(2) . . ?
C8 C9 H9 119.7 . . ?
C10 C9 H9 119.7 . . ?
C19 C14 C15 118.18(18) . . ?
C19 C14 P2 120.17(15) . . ?
C15 C14 P2 120.66(15) . . ?
C49 C44 C45 119.6(2) . . ?
C49 C44 N2 124.37(18) . . ?
C45 C44 N2 116.0(2) . . ?
C47 C48 C49 119.7(2) . . ?
C47 C48 C50 122.9(2) . . ?
C49 C48 C50 117.3(2) . . ?
C31 C26 C27 118.19(19) . . ?
C31 C26 P1 121.41(16) . . ?
C27 C26 P1 120.28(16) . . ?
C18 C19 C14 120.6(2) . . ?
C18 C19 H19 119.7 . . ?
C14 C19 H19 119.7 . . ?
C33 C32 C37 118.7(2) . . ?
C33 C32 P1 116.98(16) . . ?
C37 C32 P1 123.97(16) . . ?
C8 C13 C12 120.3(2) . . ?
C8 C13 H13 119.9 . . ?
C12 C13 H13 119.9 . . ?
C3 C2 C7 118.59(19) . . ?
C3 C2 P2 124.76(16) . . ?
C7 C2 P2 116.59(15) . . ?
O2 C1 Ru1 177.1(2) . . ?
N1 C38 C39 123.5(2) . . ?
N1 C38 H38 118.3 . . ?
C39 C38 H38 118.3 . . ?
C21 C20 C25 118.5(2) . . ?
C21 C20 P1 120.65(17) . . ?
C25 C20 P1 120.05(16) . . ?
C42 C41 C40 119.8(2) . . ?
C42 C41 H41 120.1 . . ?
C40 C41 H41 120.1 . . ?
C24 C25 C20 120.4(2) . . ?
C24 C25 H25 119.8 . . ?
C20 C25 H25 119.8 . . ?
C17 C18 C19 120.7(2) . . ?
C17 C18 H18 119.6 . . ?
C19 C18 H18 119.6 . . ?
O3 C50 O4 123.2(2) . . ?
O3 C50 C48 124.8(2) . . ?
O4 C50 C48 112.0(2) . . ?
C16 C15 C14 120.5(2) . . ?
C16 C15 H15 119.7 . . ?
C14 C15 H15 119.7 . . ?
C34 C35 C36 120.3(2) . . ?
C34 C35 H35 119.9 . . ?
C36 C35 H35 119.9 . . ?
C32 C33 C34 120.8(2) . . ?
C32 C33 H33 119.6 . . ?
C34 C33 H33 119.6 . . ?
C28 C27 C26 121.2(2) . . ?
C28 C27 H27 119.4 . . ?
C26 C27 H27 119.4 . . ?
C46 C47 C48 119.8(2) . . ?
C46 C47 H47 120.1 . . ?
C48 C47 H47 120.1 . . ?
C27 C28 C29 119.5(2) . . ?
C27 C28 H28 120.2 . . ?
C29 C28 H28 120.2 . . ?
C40 C39 C38 119.2(2) . . ?
C40 C39 H39 120.4 . . ?
C38 C39 H39 120.4 . . ?
C15 C16 C17 120.6(2) . . ?
C15 C16 H16 119.7 . . ?
C17 C16 H16 119.7 . . ?
C5 C6 C7 120.6(2) . . ?
C5 C6 H6 119.7 . . ?
C7 C6 H6 119.7 . . ?
C39 C40 C41 118.4(2) . . ?
C39 C40 H40 120.8 . . ?
C41 C40 H40 120.8 . . ?
C11 C10 C9 120.0(2) . . ?
C11 C10 H10 120.0 . . ?
C9 C10 H10 120.0 . . ?
C35 C36 C37 120.2(2) . . ?
C35 C36 H36 119.9 . . ?
C37 C36 H36 119.9 . . ?
C35 C34 C33 119.8(2) . . ?
C35 C34 H34 120.1 . . ?
C33 C34 H34 120.1 . . ?
C2 C3 C4 119.8(2) . . ?
C2 C3 H3 120.1 . . ?
C4 C3 H3 120.1 . . ?
C32 C37 C36 120.3(2) . . ?
C32 C37 H37 119.9 . . ?
C36 C37 H37 119.9 . . ?
C6 C7 C2 119.9(2) . . ?
C6 C7 H7 120.0 . . ?
C2 C7 H7 120.0 . . ?
C26 C31 C30 120.6(2) . . ?
C26 C31 H31 119.7 . . ?
C30 C31 H31 119.7 . . ?
C30 C29 C28 120.5(2) . . ?
C30 C29 H29 119.7 . . ?
C28 C29 H29 119.7 . . ?
C10 C11 C12 120.2(2) . . ?
C10 C11 H11 119.9 . . ?
C12 C11 H11 119.9 . . ?
C18 C17 C16 119.3(2) . . ?
C18 C17 H17 120.3 . . ?
C16 C17 H17 120.3 . . ?
C22 C21 C20 120.0(2) . . ?
C22 C21 H21 120.0 . . ?
C20 C21 H21 120.0 . . ?
C11 C12 C13 120.1(2) . . ?
C11 C12 H12 119.9 . . ?
C13 C12 H12 119.9 . . ?
C4 C5 C6 119.3(2) . . ?
C4 C5 H5 120.4 . . ?
C6 C5 H5 120.4 . . ?
C46 C45 C44 119.9(2) . . ?
C46 C45 H45 120.1 . . ?
C44 C45 H45 120.1 . . ?
C23 C24 C25 120.3(3) . . ?
C23 C24 H24 119.8 . . ?
C25 C24 H24 119.8 . . ?
C45 C46 C47 120.8(2) . . ?
C45 C46 H46 119.6 . . ?
C47 C46 H46 119.6 . . ?
C5 C4 C3 121.7(2) . . ?
C5 C4 H4 119.1 . . ?
C3 C4 H4 119.1 . . ?
C29 C30 C31 119.9(2) . . ?
C29 C30 H30 120.1 . . ?
C31 C30 H30 120.1 . . ?
C22 C23 C24 120.1(3) . . ?
C22 C23 H23 120.0 . . ?
C24 C23 H23 120.0 . . ?
C23 C22 C21 120.7(3) . . ?
C23 C22 H22 119.7 . . ?
C21 C22 H22 119.7 . . ?
C51 C52 H52A 109.5 . . ?
C51 C52 H52B 109.5 . . ?
H52A C52 H52B 109.5 . . ?
C51 C52 H52C 109.5 . . ?
H52A C52 H52C 109.5 . . ?
H52B C52 H52C 109.5 . . ?
O4 C51 C52 111.8(3) . . ?
O4 C51 H51A 109.3 . . ?
C52 C51 H51A 109.3 . . ?
O4 C51 H51B 109.3 . . ?
C52 C51 H51B 109.3 . . ?
H51A C51 H51B 107.9 . . ?

loop_
_geom_bond_atom_site_label_1
_geom_bond_atom_site_label_2
_geom_bond_distance
_geom_bond_site_symmetry_2
_geom_bond_publ_flag
Ru1 C1 1.800(2) . ?
Ru1 O1 2.1645(12) . ?
Ru1 N1 2.1743(15) . ?
Ru1 P2 2.3565(5) . ?
Ru1 P1 2.3579(5) . ?
Ru1 H1 1.622(16) . ?
P2 C14 1.8179(19) . ?
P2 C2 1.8262(19) . ?
P2 C8 1.829(2) . ?
P1 C20 1.819(2) . ?
P1 C32 1.835(2) . ?
P1 C26 1.835(2) . ?
O1 C43 1.252(2) . ?
N1 C38 1.338(2) . ?
N1 C42 1.353(2) . ?
N2 C43 1.336(2) . ?
N2 C44 1.413(3) . ?
N2 H2 0.8600 . ?
C43 C42 1.483(3) . ?
O3 C50 1.201(3) . ?
O2 C1 1.159(2) . ?
C8 C9 1.378(3) . ?
C8 C13 1.387(3) . ?
O4 C50 1.340(3) . ?
O4 C51 1.458(4) . ?
C42 C41 1.373(3) . ?
C49 C44 1.377(3) . ?
C49 C48 1.394(3) . ?
C49 H49 0.9300 . ?
C9 C10 1.393(3) . ?
C9 H9 0.9300 . ?
C14 C19 1.388(3) . ?
C14 C15 1.391(3) . ?
C44 C45 1.392(3) . ?
C48 C47 1.382(3) . ?
C48 C50 1.475(3) . ?
C26 C31 1.381(3) . ?
C26 C27 1.394(3) . ?
C19 C18 1.375(3) . ?
C19 H19 0.9300 . ?
C32 C33 1.374(3) . ?
C32 C37 1.380(3) . ?
C13 C12 1.391(3) . ?
C13 H13 0.9300 . ?
C2 C3 1.369(3) . ?
C2 C7 1.390(3) . ?
C38 C39 1.374(3) . ?
C38 H38 0.9300 . ?
C20 C21 1.386(3) . ?
C20 C25 1.388(3) . ?
C41 C40 1.382(3) . ?
C41 H41 0.9300 . ?
C25 C24 1.374(3) . ?
C25 H25 0.9300 . ?
C18 C17 1.367(3) . ?
C18 H18 0.9300 . ?
C15 C16 1.371(3) . ?
C15 H15 0.9300 . ?
C35 C34 1.360(4) . ?
C35 C36 1.363(4) . ?
C35 H35 0.9300 . ?
C33 C34 1.387(3) . ?
C33 H33 0.9300 . ?
C27 C28 1.370(3) . ?
C27 H27 0.9300 . ?
C47 C46 1.373(4) . ?
C47 H47 0.9300 . ?
C28 C29 1.374(4) . ?
C28 H28 0.9300 . ?
C39 C40 1.365(3) . ?
C39 H39 0.9300 . ?
C16 C17 1.376(3) . ?
C16 H16 0.9300 . ?
C6 C5 1.365(3) . ?
C6 C7 1.381(3) . ?
C6 H6 0.9300 . ?
C40 H40 0.9300 . ?
C10 C11 1.365(3) . ?
C10 H10 0.9300 . ?
C36 C37 1.385(3) . ?
C36 H36 0.9300 . ?
C34 H34 0.9300 . ?
C3 C4 1.387(3) . ?
C3 H3 0.9300 . ?
C37 H37 0.9300 . ?
C7 H7 0.9300 . ?
C31 C30 1.384(3) . ?
C31 H31 0.9300 . ?
C29 C30 1.370(4) . ?
C29 H29 0.9300 . ?
C11 C12 1.371(3) . ?
C11 H11 0.9300 . ?
C17 H17 0.9300 . ?
C21 C22 1.381(3) . ?
C21 H21 0.9300 . ?
C12 H12 0.9300 . ?
C5 C4 1.338(4) . ?
C5 H5 0.9300 . ?
C45 C46 1.373(3) . ?
C45 H45 0.9300 . ?
C24 C23 1.365(4) . ?
C24 H24 0.9300 . ?
C46 H46 0.9300 . ?
C4 H4 0.9300 . ?
C30 H30 0.9300 . ?
C23 C22 1.356(4) . ?
C23 H23 0.9300 . ?
C22 H22 0.9300 . ?
C52 C51 1.475(5) . ?
C52 H52A 0.9600 . ?
C52 H52B 0.9600 . ?
C52 H52C 0.9600 . ?
C51 H51A 0.9700 . ?
C51 H51B 0.9700 . ?
